data_1514969
loop_
_publ_author_name
'Wei, Siping'
'Li, Xiyu'
'Yang, Zhuang'
'Lan, Jingbo'
'Gao, Ge'
'Xue, Ying'
'You, Jingsong'

_publ_section_title
;
 Ligand-switching and counteranion-induced hierarchical self-assembly of
 silver-NHC complexes
;
_journal_issue 2
_journal_name_full 'Chemical Science'
_journal_page_first 359
_journal_paper_doi 10.1039/c1sc00615k
_journal_volume 3
_journal_year 2012
_chemical_formula_moiety '2(C28 H24 Ag N6 O2 F6 P)'
_chemical_formula_sum 'C56 H48 Ag2 F12 N12 O4 P2'
_chemical_formula_weight 1458.74
_space_group_crystal_system monoclinic
_space_group_IT_number 13
_space_group_name_Hall '-P 2yc'
_space_group_name_H-M_alt 'P 1 2/c 1'
_symmetry_space_group_name_Hall '-P 2yc'
_symmetry_space_group_name_H-M 'P 1 2/c 1'
_atom_sites_solution_hydrogens geom
_atom_sites_solution_primary direct
_atom_sites_solution_secondary difmap
_audit_creation_method SHELXL-97
_cell_angle_alpha 90.00
_cell_angle_beta 118.38(4)
_cell_angle_gamma 90.00
_cell_formula_units_Z 2
_cell_length_a 14.883(9)
_cell_length_b 11.843(10)
_cell_length_c 19.893(10)
_cell_measurement_reflns_used 24
_cell_measurement_temperature 293(2)
_cell_measurement_theta_max 7.59
_cell_measurement_theta_min 4.64
_cell_volume 3085(4)
_computing_molecular_graphics
;
OLEX2: a complete structure solution, refinement
and analysis program. Dolomanov et al.,
J. Appl. Cryst. (2009). 42, 339-341
;
_computing_publication_material
;
OLEX2: a complete structure solution, refinement
and analysis program. Dolomanov et al.,
J. Appl. Cryst. (2009). 42, 339-341
;
_computing_structure_refinement 'SHELXL-97 (Sheldrick, 1997)'
_computing_structure_solution 'SHELXS-97 (Sheldrick, 1990)'
_diffrn_ambient_temperature 293(2)
_diffrn_measured_fraction_theta_full 0.989
_diffrn_measured_fraction_theta_max 0.989
_diffrn_measurement_device_type CAD4
_diffrn_measurement_method Omega/2-Theta
_diffrn_radiation_monochromator graphite
_diffrn_radiation_source 'fine-focus sealed tube'
_diffrn_radiation_type MoK\a
_diffrn_radiation_wavelength 0.71073
_diffrn_reflns_av_R_equivalents 0.0574
_diffrn_reflns_av_sigmaI/netI 0.2206
_diffrn_reflns_limit_h_max 17
_diffrn_reflns_limit_h_min -18
_diffrn_reflns_limit_k_max 3
_diffrn_reflns_limit_k_min -14
_diffrn_reflns_limit_l_max 16
_diffrn_reflns_limit_l_min -24
_diffrn_reflns_number 6044
_diffrn_reflns_theta_full 25.54
_diffrn_reflns_theta_max 25.54
_diffrn_reflns_theta_min 1.72
_diffrn_standards_decay_% 4.813
_diffrn_standards_interval_count 300
_diffrn_standards_number 3
_exptl_absorpt_coefficient_mu 0.778
_exptl_absorpt_correction_T_max 0.9696
_exptl_absorpt_correction_T_min 0.8116
_exptl_absorpt_correction_type 'empirical psi-scan method'
_exptl_crystal_colour colourless
_exptl_crystal_density_diffrn 1.570
_exptl_crystal_density_method 'not measured'
_exptl_crystal_description block
_exptl_crystal_F_000 1464
_exptl_crystal_size_max 0.28
_exptl_crystal_size_mid 0.20
_exptl_crystal_size_min 0.04
_refine_diff_density_max 0.786
_refine_diff_density_min -1.833
_refine_diff_density_rms 0.138
_refine_ls_extinction_method none
_refine_ls_goodness_of_fit_ref 1.059
_refine_ls_hydrogen_treatment constr
_refine_ls_matrix_type full
_refine_ls_number_parameters 401
_refine_ls_number_reflns 5535
_refine_ls_number_restraints 0
_refine_ls_restrained_S_all 1.059
_refine_ls_R_factor_all 0.2709
_refine_ls_R_factor_gt 0.0982
_refine_ls_shift/su_max 0.000
_refine_ls_shift/su_mean 0.000
_refine_ls_structure_factor_coef Fsqd
_refine_ls_weighting_details 'w=1/[\s^2^(Fo^2^)+(0.0890P)^2^+0.0000P] where P=(Fo^2^+2Fc^2^)/3'
_refine_ls_weighting_scheme calc
_refine_ls_wR_factor_gt 0.2019
_refine_ls_wR_factor_ref 0.2388
_reflns_number_gt 1985
_reflns_number_total 5535
_reflns_threshold_expression >2sigma(I)
_cod_data_source_file c1sc00615k.txt
_cod_data_source_block CD4
_cod_depositor_comments
;
The following automatic conversions were performed:

'_refine_ls_weighting_scheme' value '
calc w=1/[\s^2^(Fo^2^)+(0.0890P)^2^+0.0000P] where
P=(Fo^2^+2Fc^2^)/3' was changed to 'calc'. New tag
'_refine_ls_weighting_details' was created. The value of the new tag
was set to 'w=1/[\s^2^(Fo^2^)+(0.0890P)^2^+0.0000P] where
P=(Fo^2^+2Fc^2^)/3'.

Automatic conversion script
Id: cif_fix_values 3143 2015-03-26 13:38:13Z robertas 
;
_cod_database_code 1514969

loop_
_space_group_symop_id
_space_group_symop_operation_xyz
1 'x, y, z'
2 '-x, y, -z+1/2'
3 '-x, -y, -z'
4 'x, -y, z-1/2'

loop_
_atom_site_label
_atom_site_type_symbol
_atom_site_fract_x
_atom_site_fract_y
_atom_site_fract_z
_atom_site_U_iso_or_equiv
_atom_site_adp_type
_atom_site_occupancy
_atom_site_calc_flag
_atom_site_refinement_flags
Ag1 Ag 0.65679(7) 0.72123(8) 0.80814(4) 0.0594(4) Uani 1 d .
P1 P 0.5000 0.3216(5) 0.7500 0.0726(14) Uani 1 d S
F1 F 0.5486(6) 0.2230(8) 0.8104(5) 0.113(3) Uani 1 d .
F2 F 0.5943(6) 0.3202(7) 0.7323(5) 0.103(3) Uani 1 d .
F3 F 0.5530(8) 0.4156(10) 0.8144(6) 0.148(4) Uani 1 d .
P2 P 0.0000 0.3290(10) 0.2500 0.256(9) Uani 1 d S
F4 F 0.0978(13) 0.3357(11) 0.2481(12) 0.231(8) Uani 1 d .
F5 F 0.0351(17) 0.2296(14) 0.3178(13) 0.256(9) Uani 1 d .
F6 F 0.037(2) 0.419(2) 0.3231(17) 0.378(16) Uani 1 d .
O1 O 0.8567(12) 1.1146(14) 0.9698(8) 0.171(7) Uani 1 d .
O2 O 0.8620(8) 0.3150(9) 0.8132(7) 0.110(4) Uani 1 d .
N1 N 0.6294(7) 0.8512(10) 0.9347(5) 0.078(3) Uani 1 d .
N2 N 0.6629(11) 0.9446(12) 0.9838(7) 0.121(5) Uani 1 d .
N3 N 0.7218(9) 0.9422(11) 0.9006(6) 0.091(4) Uani 1 d .
N4 N 0.6462(7) 0.5790(9) 0.6680(5) 0.060(3) Uani 1 d .
N5 N 0.6918(8) 0.4885(9) 0.6543(6) 0.071(3) Uani 1 d .
N6 N 0.7492(7) 0.5112(8) 0.7769(5) 0.058(3) Uani 1 d .
C1 C 0.640(2) 1.0187(15) 0.7315(13) 0.126(8) Uani 1 d .
H1 H 0.6079 1.0616 0.7527 0.111(14) Uiso 1 calc R
C2 C 0.597(3) 1.010(2) 0.6596(18) 0.177(12) Uani 1 d .
H2 H 0.5353 1.0461 0.6310 0.111(14) Uiso 1 calc R
C3 C 0.637(2) 0.951(3) 0.6224(16) 0.193(19) Uani 1 d .
H3 H 0.6043 0.9484 0.5693 0.111(14) Uiso 1 calc R
C4 C 0.721(2) 0.8979(18) 0.6627(14) 0.150(10) Uani 1 d .
H4 H 0.7487 0.8559 0.6374 0.111(14) Uiso 1 calc R
C5 C 0.7777(14) 0.9004(15) 0.7486(9) 0.109(5) Uani 1 d .
H5 H 0.8372 0.8591 0.7766 0.111(14) Uiso 1 calc R
C6 C 0.7368(13) 0.9664(14) 0.7829(13) 0.104(6) Uani 1 d .
C7 C 0.7809(12) 0.9765(14) 0.8658(9) 0.085(5) Uani 1 d .
H7 H 0.8441 0.9322 0.8889 0.05(2) Uiso 1 calc R
C8 C 0.8100(14) 1.1020(16) 0.8906(14) 0.133(7) Uani 1 d .
H8A H 0.8560 1.1285 0.8721 0.15(3) Uiso 1 calc R
H8B H 0.7488 1.1482 0.8673 0.15(3) Uiso 1 calc R
C9 C 0.7762(15) 1.1070(19) 0.9893(14) 0.183(12) Uani 1 d .
H9A H 0.7279 1.1678 0.9647 0.15(3) Uiso 1 calc R
H9B H 0.8042 1.1155 1.0441 0.15(3) Uiso 1 calc R
C10 C 0.7214(13) 0.9944(17) 0.9646(10) 0.120(7) Uani 1 d .
C11 C 0.6638(7) 0.8451(11) 0.8821(6) 0.055(3) Uani 1 d .
C12 C 0.4353(10) 0.7738(12) 0.5557(6) 0.074(4) Uani 1 d .
C13 C 0.4317(10) 0.7619(13) 0.4830(6) 0.082(4) Uani 1 d .
H13 H 0.3835 0.8023 0.4413 0.111(14) Uiso 1 calc R
C14 C 0.4940(11) 0.6963(13) 0.4746(6) 0.088(5) Uani 1 d .
H14 H 0.4895 0.6900 0.4265 0.111(14) Uiso 1 calc R
C15 C 0.5693(10) 0.6331(12) 0.5355(7) 0.078(4) Uani 1 d .
H15 H 0.6160 0.5885 0.5291 0.111(14) Uiso 1 calc R
C16 C 0.5703(8) 0.6409(10) 0.6075(5) 0.054(3) Uani 1 d .
C17 C 0.5054(9) 0.7136(10) 0.6161(6) 0.065(3) Uani 1 d .
H17 H 0.5093 0.7222 0.6639 0.111(14) Uiso 1 calc R
C18 C 0.6775(9) 0.5937(10) 0.7445(6) 0.056(3) Uani 1 d .
C19 C 0.7563(10) 0.4508(11) 0.7211(8) 0.074(4) Uani 1 d .
C20 C 0.8297(11) 0.3576(14) 0.7376(10) 0.110(6) Uani 1 d .
H20A H 0.7979 0.2975 0.7006 0.15(3) Uiso 1 calc R
H20B H 0.8885 0.3845 0.7336 0.15(3) Uiso 1 calc R
C21 C 0.8947(11) 0.4055(15) 0.8666(9) 0.104(5) Uani 1 d .
H21A H 0.9380 0.4566 0.8567 0.15(3) Uiso 1 calc R
H21B H 0.9335 0.3764 0.9182 0.15(3) Uiso 1 calc R
C22 C 0.7940(9) 0.4723(11) 0.8578(6) 0.064(3) Uani 1 d .
H22 H 0.7473 0.4199 0.8638 0.05(2) Uiso 1 calc R
C23 C 0.8226(9) 0.5656(14) 0.9140(7) 0.074(4) Uani 1 d .
C24 C 0.8887(11) 0.6540(15) 0.9238(8) 0.095(5) Uani 1 d .
H24 H 0.9146 0.6570 0.8895 0.111(14) Uiso 1 calc R
C25 C 0.9191(13) 0.7337(16) 0.9755(10) 0.113(6) Uani 1 d .
H25 H 0.9609 0.7929 0.9767 0.111(14) Uiso 1 calc R
C26 C 0.8821(15) 0.722(2) 1.0309(12) 0.154(11) Uani 1 d .
H26 H 0.9109 0.7669 1.0746 0.111(14) Uiso 1 calc R
C27 C 0.8134(18) 0.655(3) 1.0222(9) 0.206(18) Uani 1 d .
H27 H 0.7803 0.6634 1.0514 0.111(14) Uiso 1 calc R
C28 C 0.7837(12) 0.5628(19) 0.9674(10) 0.135(8) Uani 1 d .
H28 H 0.7413 0.5048 0.9670 0.111(14) Uiso 1 calc R

loop_
_atom_site_aniso_label
_atom_site_aniso_U_11
_atom_site_aniso_U_22
_atom_site_aniso_U_33
_atom_site_aniso_U_23
_atom_site_aniso_U_13
_atom_site_aniso_U_12
Ag1 0.0970(7) 0.0553(6) 0.0425(5) -0.0070(5) 0.0468(4) -0.0022(5)
P1 0.083(3) 0.085(4) 0.064(3) 0.000 0.046(3) 0.000
F1 0.127(6) 0.140(8) 0.090(5) 0.039(6) 0.064(5) 0.049(5)
F2 0.128(6) 0.116(8) 0.105(6) -0.018(5) 0.088(5) -0.033(5)
F3 0.202(9) 0.152(10) 0.123(7) -0.090(7) 0.104(7) -0.072(7)
P2 0.392(17) 0.093(7) 0.54(3) 0.000 0.43(2) 0.000
F4 0.345(16) 0.134(11) 0.43(2) -0.050(14) 0.365(19) -0.043(11)
F5 0.40(2) 0.172(14) 0.36(2) -0.030(16) 0.31(2) -0.039(14)
F6 0.51(3) 0.27(2) 0.57(5) -0.22(3) 0.44(4) -0.08(2)
O1 0.232(14) 0.204(16) 0.136(11) -0.097(12) 0.135(11) -0.146(13)
O2 0.163(9) 0.066(8) 0.093(8) 0.027(6) 0.053(7) 0.037(6)
N1 0.106(7) 0.078(8) 0.059(6) -0.050(6) 0.047(6) -0.035(6)
N2 0.186(12) 0.123(12) 0.104(9) -0.081(9) 0.110(10) -0.086(10)
N3 0.142(9) 0.095(10) 0.073(7) -0.036(7) 0.081(7) -0.015(7)
N4 0.080(6) 0.082(8) 0.037(5) -0.004(5) 0.043(5) 0.009(5)
N5 0.114(8) 0.060(8) 0.061(6) 0.000(6) 0.060(7) 0.021(6)
N6 0.090(7) 0.054(7) 0.041(5) 0.007(5) 0.040(5) 0.017(5)
C1 0.26(3) 0.065(13) 0.125(14) -0.036(12) 0.155(18) -0.040(14)
C2 0.31(4) 0.10(2) 0.16(3) 0.030(18) 0.14(3) -0.025(19)
C3 0.23(3) 0.21(4) 0.106(19) 0.07(2) 0.050(19) -0.12(3)
C4 0.32(3) 0.078(16) 0.18(2) -0.010(15) 0.22(2) -0.010(17)
C5 0.187(16) 0.091(14) 0.102(12) -0.005(10) 0.113(12) 0.007(11)
C6 0.119(13) 0.066(12) 0.18(2) 0.048(13) 0.116(14) 0.025(9)
C7 0.101(10) 0.110(14) 0.093(10) -0.031(9) 0.087(10) -0.029(9)
C8 0.172(16) 0.083(15) 0.20(2) -0.015(15) 0.133(17) -0.024(11)
C9 0.21(2) 0.16(2) 0.25(3) -0.14(2) 0.16(2) -0.133(18)
C10 0.155(14) 0.131(17) 0.132(14) -0.080(13) 0.116(13) -0.057(11)
C11 0.068(7) 0.069(9) 0.048(6) -0.013(6) 0.045(6) -0.033(6)
C12 0.109(9) 0.077(9) 0.049(6) 0.007(7) 0.046(7) 0.033(8)
C13 0.109(9) 0.123(14) 0.039(6) 0.026(7) 0.055(7) 0.034(9)
C14 0.140(12) 0.113(14) 0.039(6) 0.014(7) 0.066(8) 0.022(9)
C15 0.148(11) 0.071(10) 0.075(9) -0.008(7) 0.100(9) 0.015(8)
C16 0.080(7) 0.064(9) 0.030(5) 0.006(6) 0.036(6) 0.005(6)
C17 0.125(9) 0.054(8) 0.036(5) 0.014(6) 0.055(6) 0.030(7)
C18 0.108(8) 0.035(7) 0.041(6) 0.014(5) 0.047(6) -0.004(6)
C19 0.102(10) 0.060(9) 0.066(8) -0.020(7) 0.045(8) 0.022(7)
C20 0.123(12) 0.068(12) 0.120(14) 0.025(11) 0.041(11) 0.027(9)
C21 0.112(11) 0.095(14) 0.088(11) 0.001(11) 0.034(10) 0.029(9)
C22 0.087(8) 0.060(10) 0.044(7) 0.005(6) 0.030(6) 0.001(7)
C23 0.076(9) 0.107(13) 0.045(7) 0.017(8) 0.034(7) 0.026(8)
C24 0.105(11) 0.114(14) 0.050(8) 0.014(9) 0.024(8) -0.030(10)
C25 0.119(13) 0.089(14) 0.084(12) -0.024(11) 0.010(11) 0.001(9)
C26 0.074(12) 0.27(3) 0.059(12) -0.043(16) -0.015(11) 0.019(15)
C27 0.111(17) 0.42(5) 0.033(9) -0.059(18) -0.010(12) 0.10(2)
C28 0.118(14) 0.16(2) 0.085(13) 0.057(14) 0.014(11) -0.011(12)

loop_
_atom_type_symbol
_atom_type_description
_atom_type_scat_dispersion_real
_atom_type_scat_dispersion_imag
_atom_type_scat_source
C C 0.0033 0.0016 'International Tables Vol C Tables 4.2.6.8 and 6.1.1.4'
H H 0.0000 0.0000 'International Tables Vol C Tables 4.2.6.8 and 6.1.1.4'
N N 0.0061 0.0033 'International Tables Vol C Tables 4.2.6.8 and 6.1.1.4'
O O 0.0106 0.0060 'International Tables Vol C Tables 4.2.6.8 and 6.1.1.4'
F F 0.0171 0.0103 'International Tables Vol C Tables 4.2.6.8 and 6.1.1.4'
P P 0.1023 0.0942 'International Tables Vol C Tables 4.2.6.8 and 6.1.1.4'
Ag Ag -0.8971 1.1015 'International Tables Vol C Tables 4.2.6.8 and 6.1.1.4'

loop_
_geom_angle_atom_site_label_1
_geom_angle_atom_site_label_2
_geom_angle_atom_site_label_3
_geom_angle
_geom_angle_site_symmetry_1
_geom_angle_site_symmetry_3
F1 P1 F1 84.9(8) 2_656 .
F1 P1 F2 87.5(5) 2_656 .
F1 P1 F2 87.5(5) . 2_656
F1 P1 F2 91.6(5) . .
F1 P1 F2 91.6(5) 2_656 2_656
F1 P1 F3 91.9(6) . .
F1 P1 F3 176.7(7) 2_656 .
F1 P1 F3 176.7(6) . 2_656
F1 P1 F3 91.9(6) 2_656 2_656
F2 P1 F2 178.8(8) . 2_656
F3 P1 F2 91.9(5) . .
F3 P1 F2 88.9(5) 2_656 .
F3 P1 F2 88.9(5) . 2_656
F3 P1 F2 91.9(5) 2_656 2_656
F3 P1 F3 91.4(10) . 2_656
F4 P2 F4 173.8(14) 2 .
F4 P2 F5 97.2(11) . .
F4 P2 F5 87.2(9) 2 .
F4 P2 F5 87.2(9) . 2
F4 P2 F5 97.2(11) 2 2
F4 P2 F6 93.8(10) 2 2
F4 P2 F6 93.8(10) . .
F4 P2 F6 82.3(10) . 2
F4 P2 F6 82.3(10) 2 .
F5 P2 F5 90.7(13) 2 .
F6 P2 F5 84.1(12) . .
F6 P2 F5 84.1(12) 2 2
F6 P2 F5 174.8(13) 2 .
F6 P2 F5 174.8(13) . 2
F6 P2 F6 101(2) . 2
O1 C8 C7 111.8(17) . .
O1 C8 H8A 109.2 . .
O1 C8 H8B 109.2 . .
O1 C9 H9A 109.4 . .
O1 C9 H9B 109.4 . .
O1 C9 C10 111.0(16) . .
O2 C20 C19 109.9(15) . .
O2 C20 H20A 109.7 . .
O2 C20 H20B 109.7 . .
O2 C21 H21A 110.0 . .
O2 C21 H21B 110.0 . .
O2 C21 C22 108.4(11) . .
N1 C11 Ag1 132.7(8) . .
N1 C11 N3 99.5(9) . .
N1 C12 C13 120.2(11) 2_656 .
N2 N1 C12 117.3(11) . 2_656
N2 C10 N3 111.6(14) . .
N2 C10 C9 131.3(15) . .
N3 C7 C6 118.6(13) . .
N3 C7 H7 107.5 . .
N3 C7 C8 105.3(12) . .
N3 C10 C9 116.3(16) . .
N3 C11 Ag1 127.0(7) . .
N4 C16 C15 116.5(10) . .
N4 C18 Ag1 133.9(9) . .
N5 N4 C16 120.9(9) . .
N5 N4 C18 112.4(10) . .
N5 C19 N6 110.3(10) . .
N5 C19 C20 126.7(12) . .
N6 C18 Ag1 122.8(7) . .
N6 C18 N4 102.1(10) . .
N6 C19 C20 123.0(13) . .
N6 C22 C21 100.5(10) . .
N6 C22 H22 110.3 . .
C1 C2 H2 118.3 . .
C1 C2 C3 123(4) . .
C1 C6 C7 121.8(17) . .
C2 C1 H1 117.9 . .
C2 C1 C6 124(3) . .
C2 C3 H3 121.2 . .
C3 C2 H2 118.3 . .
C3 C4 H4 118.3 . .
C3 C4 C5 123(2) . .
C4 C3 C2 118(3) . .
C4 C3 H3 121.2 . .
C4 C5 H5 121.9 . .
C5 C4 H4 118.3 . .
C5 C6 C1 115(2) . .
C5 C6 C7 123.1(16) . .
C6 C1 H1 117.9 . .
C6 C5 C4 116.2(19) . .
C6 C5 H5 121.9 . .
C6 C7 H7 107.5 . .
C6 C7 C8 110.0(16) . .
C7 N3 C10 125.7(13) . .
C7 C8 H8A 109.2 . .
C7 C8 H8B 109.2 . .
C8 O1 C9 105.6(16) . .
C8 C7 H7 107.5 . .
H8A C8 H8B 107.9 . .
H9A C9 H9B 108.0 . .
C10 N2 N1 103.2(12) . .
C10 C9 H9A 109.4 . .
C10 C9 H9B 109.4 . .
C11 Ag1 C18 169.9(4) . .
C11 N1 N2 115.9(10) . .
C11 N1 C12 126.8(10) . 2_656
C11 N3 C7 124.4(10) . .
C11 N3 C10 109.5(12) . .
C12 C13 H13 119.6 . .
C12 C17 C16 120.7(9) . .
C12 C17 H17 119.6 . .
C13 C14 H14 118.7 . .
C13 C14 C15 122.6(10) . .
C14 C13 C12 120.7(11) . .
C14 C13 H13 119.6 . .
C14 C15 H15 121.5 . .
C14 C15 C16 116.9(10) . .
C15 C14 H14 118.7 . .
C16 C15 H15 121.5 . .
C16 C17 H17 119.6 . .
C17 C12 N1 120.6(10) . 2_656
C17 C12 C13 119.2(11) . .
C17 C16 N4 123.4(9) . .
C17 C16 C15 119.8(10) . .
C18 N4 C16 126.5(10) . .
C18 N6 C19 109.7(9) . .
C18 N6 C22 125.4(9) . .
C19 N5 N4 105.3(9) . .
C19 N6 C22 123.2(10) . .
C19 C20 H20A 109.7 . .
C19 C20 H20B 109.7 . .
H20A C20 H20B 108.2 . .
C21 O2 C20 110.1(12) . .
C21 C22 H22 110.3 . .
H21A C21 H21B 108.4 . .
C22 C21 H21A 110.0 . .
C22 C21 H21B 110.0 . .
C23 C22 N6 113.8(10) . .
C23 C22 C21 111.1(11) . .
C23 C22 H22 110.3 . .
C23 C24 H24 116.1 . .
C23 C28 C27 117(2) . .
C23 C28 H28 121.5 . .
C24 C23 C22 126.9(13) . .
C24 C23 C28 115.0(16) . .
C24 C25 H25 122.8 . .
C24 C25 C26 114(2) . .
C25 C24 C23 127.9(17) . .
C25 C24 H24 116.1 . .
C25 C26 H26 118.7 . .
C26 C25 H25 122.8 . .
C26 C27 H27 119.2 . .
C26 C27 C28 122(2) . .
C27 C26 C25 123(2) . .
C27 C26 H26 118.7 . .
C27 C28 H28 121.5 . .
C28 C23 C22 118.0(16) . .
C28 C27 H27 119.2 . .

loop_
_geom_bond_atom_site_label_1
_geom_bond_atom_site_label_2
_geom_bond_distance
_geom_bond_site_symmetry_2
Ag1 C11 2.044(12) .
Ag1 C18 2.085(12) .
P1 F1 1.582(9) .
P1 F1 1.582(9) 2_656
P1 F2 1.602(7) .
P1 F2 1.602(7) 2_656
P1 F3 1.595(9) 2_656
P1 F3 1.595(9) .
P2 F4 1.476(11) 2
P2 F4 1.476(11) .
P2 F5 1.68(2) .
P2 F5 1.68(2) 2
P2 F6 1.67(2) .
P2 F6 1.67(2) 2
O1 C8 1.40(2) .
O1 C9 1.427(19) .
O2 C20 1.434(19) .
O2 C21 1.423(18) .
N1 N2 1.401(14) .
N1 C11 1.369(13) .
N1 C12 1.407(16) 2_656
N2 C10 1.252(18) .
N3 C7 1.412(16) .
N3 C10 1.419(17) .
N3 C11 1.379(15) .
N4 N5 1.363(13) .
N4 C16 1.403(13) .
N4 C18 1.376(13) .
N5 C19 1.294(14) .
N6 C18 1.362(13) .
N6 C19 1.367(14) .
N6 C22 1.492(13) .
C1 H1 0.9300 .
C1 C2 1.26(3) .
C1 C6 1.45(3) .
C2 H2 0.9300 .
C2 C3 1.34(4) .
C3 H3 0.9300 .
C3 C4 1.29(3) .
C4 H4 0.9300 .
C4 C5 1.51(3) .
C5 H5 0.9300 .
C5 C6 1.36(2) .
C6 C7 1.46(2) .
C7 H7 0.9800 .
C7 C8 1.56(2) .
C8 H8A 0.9700 .
C8 H8B 0.9700 .
C9 H9A 0.9700 .
C9 H9B 0.9700 .
C9 C10 1.52(2) .
C12 N1 1.407(16) 2_656
C12 C13 1.429(15) .
C12 C17 1.360(15) .
C13 H13 0.9300 .
C13 C14 1.281(17) .
C14 H14 0.9300 .
C14 C15 1.412(17) .
C15 H15 0.9300 .
C15 C16 1.427(13) .
C16 C17 1.364(15) .
C17 H17 0.9300 .
C19 C20 1.476(18) .
C20 H20A 0.9700 .
C20 H20B 0.9700 .
C21 H21A 0.9700 .
C21 H21B 0.9700 .
C21 C22 1.629(18) .
C22 H22 0.9800 .
C22 C23 1.482(18) .
C23 C24 1.385(19) .
C23 C28 1.43(2) .
C24 H24 0.9300 .
C24 C25 1.31(2) .
C25 H25 0.9300 .
C25 C26 1.45(3) .
C26 H26 0.9300 .
C26 C27 1.24(4) .
C27 H27 0.9300 .
C27 C28 1.45(3) .
C28 H28 0.9300 .
